data_1540487
loop_
_publ_author_name
'Mitsushige, Yusuke'
'Carrow, Brad P.'
'Ito, Shingo'
'Nozaki, Kyoko'

_publ_section_title
;
 Ligand-controlled insertion regioselectivity accelerates copolymerisation
 of ethylene with methyl acrylate by cationic bisphosphine
 monoxide--palladium catalysts
;
_journal_issue 1
_journal_name_full 'Chem. Sci.'
_journal_page_first 737
_journal_paper_doi 10.1039/C5SC03361F
_journal_volume 7
_journal_year 2016
_chemical_formula_moiety 'C30 H49 N O3 P2 Pd, F6 P, C H2 Cl2'
_chemical_formula_sum 'C31 H51 Cl2 F6 N O3 P3 Pd'
_chemical_formula_weight 869.93
_space_group_crystal_system monoclinic
_space_group_IT_number 9
_space_group_name_Hall 'C -2yc'
_space_group_name_H-M_alt 'C 1 c 1'
_symmetry_space_group_name_Hall 'C -2yc'
_symmetry_space_group_name_H-M 'C 1 c 1'
_atom_sites_solution_hydrogens geom
_audit_creation_method SHELXL-2014/6
_audit_update_record
;
2015-06-25 deposited with the CCDC.
2015-10-19 downloaded from the CCDC.
;
_cell_angle_alpha 90
_cell_angle_beta 100.2994(19)
_cell_angle_gamma 90
_cell_formula_units_Z 4
_cell_length_a 8.2128(13)
_cell_length_b 22.725(4)
_cell_length_c 20.504(4)
_cell_measurement_reflns_used 7644
_cell_measurement_temperature 93
_cell_measurement_theta_max 31.6
_cell_measurement_theta_min 3.1
_cell_volume 3765.1(12)
_computing_cell_refinement 'RIGAKU CrystalClear'
_computing_data_collection 'RIGAKU CrystalClear'
_computing_data_reduction 'RIGAKU CrystalClear'
_computing_molecular_graphics ORTEP-III
_computing_publication_material 'Yadokari-XG (Wakita, Nemoto, et al.)'
_computing_structure_refinement 'SHELXL-2014/6 (Sheldrick, 2014)'
_computing_structure_solution 'SHELXT-2014/4 (Sheldrick, 2014)'
_diffrn_ambient_temperature 93
_diffrn_detector_area_resol_mean 28.5714
_diffrn_measured_fraction_theta_full 0.998
_diffrn_measured_fraction_theta_max 0.998
_diffrn_measurement_device_type 'Rigaku Saturn724 CCD'
_diffrn_measurement_method 'omega scans'
_diffrn_radiation_type MoK\a
_diffrn_radiation_wavelength 0.71075
_diffrn_reflns_av_R_equivalents 0.0262
_diffrn_reflns_av_unetI/netI 0.0393
_diffrn_reflns_laue_measured_fraction_full 0.998
_diffrn_reflns_laue_measured_fraction_max 0.998
_diffrn_reflns_limit_h_max 10
_diffrn_reflns_limit_h_min -8
_diffrn_reflns_limit_k_max 25
_diffrn_reflns_limit_k_min -28
_diffrn_reflns_limit_l_max 25
_diffrn_reflns_limit_l_min -25
_diffrn_reflns_number 13465
_diffrn_reflns_point_group_measured_fraction_full 0.955
_diffrn_reflns_point_group_measured_fraction_max 0.949
_diffrn_reflns_theta_full 25.242
_diffrn_reflns_theta_max 25.998
_diffrn_reflns_theta_min 3.069
_exptl_absorpt_coefficient_mu 0.824
_exptl_absorpt_correction_T_max 1.000
_exptl_absorpt_correction_T_min 0.898
_exptl_absorpt_correction_type multi-scan
_exptl_absorpt_process_details 'Jacobson, R. (1998) Private communication'
_exptl_crystal_colour Colorless
_exptl_crystal_density_diffrn 1.535
_exptl_crystal_description Block
_exptl_crystal_F_000 1788
_exptl_crystal_size_max 0.450
_exptl_crystal_size_mid 0.100
_exptl_crystal_size_min 0.050
_refine_diff_density_max 0.543
_refine_diff_density_min -0.438
_refine_diff_density_rms 0.059
_refine_ls_abs_structure_details
;
 Flack x determined using 3034 quotients [(I+)-(I-)]/[(I+)+(I-)]
 (Parsons, Flack and Wagner, Acta Cryst. B69 (2013) 249-259).
;
_refine_ls_abs_structure_Flack 0.037(11)
_refine_ls_extinction_method none
_refine_ls_goodness_of_fit_ref 1.032
_refine_ls_hydrogen_treatment constr
_refine_ls_matrix_type full
_refine_ls_number_parameters 436
_refine_ls_number_reflns 7013
_refine_ls_number_restraints 2
_refine_ls_restrained_S_all 1.032
_refine_ls_R_factor_all 0.0269
_refine_ls_R_factor_gt 0.0256
_refine_ls_shift/su_max 0.028
_refine_ls_shift/su_mean 0.001
_refine_ls_structure_factor_coef Fsqd
_refine_ls_weighting_details 'w=1/[\s^2^(Fo^2^)+(0.0270P)^2^+1.9380P] where P=(Fo^2^+2Fc^2^)/3'
_refine_ls_weighting_scheme calc
_refine_ls_wR_factor_gt 0.0569
_refine_ls_wR_factor_ref 0.0581
_reflns_Friedel_coverage 0.898
_reflns_friedel_fraction_full 0.912
_reflns_friedel_fraction_max 0.900
_reflns_number_gt 6801
_reflns_number_total 7013
_reflns_threshold_expression 'I > 2\s(I)'
_cod_data_source_file c5sc03361f2.cif
_cod_data_source_block iPMA21Py
_cod_depositor_comments
;
The following automatic conversions were performed:

'_exptl_absorpt_correction_type' value 'Multi-scan' changed to
'multi-scan' according to
/usr/data/users/saulius/crontab/automatic-downloads/rss-feeds/RSC/lib/dictionaries/cif_core.dic
dictionary named 'cif_core.dic' version 2.4.2 from 2011-04-26.

Automatic conversion script
Id: cif_fix_values 3271 2015-04-21 07:52:19Z andrius 

 Adding full bibliography for 1540485--1540489.cif.
;
_cod_database_code 1540487
_shelx_space_group_comment
;
The symmetry employed for this shelxl refinement is uniquely defined
by the following loop, which should always be used as a source of
symmetry information in preference to the above space-group names.
They are only intended as comments.
;
_shelx_estimated_absorpt_t_min 0.708
_shelx_estimated_absorpt_t_max 0.960
_shelxl_version_number 2014/6

loop_
_space_group_symop_operation_xyz
'x, y, z'
'x, -y, z+1/2'
'x+1/2, y+1/2, z'
'x+1/2, -y+1/2, z+1/2'

loop_
_atom_site_label
_atom_site_type_symbol
_atom_site_fract_x
_atom_site_fract_y
_atom_site_fract_z
_atom_site_U_iso_or_equiv
_atom_site_adp_type
_atom_site_occupancy
_atom_site_site_symmetry_order
_atom_site_calc_flag
_atom_site_refinement_flags_posn
_atom_site_refinement_flags_adp
Pd1 Pd 0.27707(2) 0.77139(2) 0.73172(2) 0.00991(7) Uani 1 1 d . .
P1 P 0.18030(13) 0.72596(5) 0.81508(5) 0.0104(2) Uani 1 1 d . .
P3 P -0.09969(13) 0.95986(5) 0.51224(5) 0.0137(2) Uani 1 1 d . .
P2 P 0.24914(13) 0.88262(4) 0.83342(5) 0.0103(2) Uani 1 1 d . .
O2 O -0.0282(4) 0.72704(14) 0.62416(15) 0.0210(7) Uani 1 1 d . .
F1 F -0.0854(3) 0.89281(12) 0.53749(14) 0.0270(6) Uani 1 1 d . .
C6 C 0.1216(5) 0.77544(18) 0.8787(2) 0.0127(8) Uani 1 1 d . .
F3 F 0.0187(3) 0.94480(13) 0.46019(13) 0.0249(6) Uani 1 1 d . .
F6 F -0.1156(4) 1.02627(12) 0.48630(15) 0.0286(6) Uani 1 1 d . .
O3 O 0.3445(3) 0.84495(12) 0.79257(14) 0.0124(6) Uani 1 1 d . .
F2 F -0.2581(3) 0.94202(12) 0.45805(13) 0.0237(6) Uani 1 1 d . .
F5 F -0.2183(3) 0.97448(13) 0.56381(14) 0.0277(6) Uani 1 1 d . .
O1 O 0.1519(4) 0.71740(15) 0.55463(16) 0.0236(7) Uani 1 1 d . .
C16 C -0.1553(6) 0.7251(2) 0.7631(2) 0.0257(11) Uani 1 1 d . .
H21 H -0.1853 0.7446 0.8019 0.039 Uiso 1 1 calc R U
H22 H -0.2507 0.7031 0.7397 0.039 Uiso 1 1 calc R U
H23 H -0.1220 0.7547 0.7334 0.039 Uiso 1 1 calc R U
C18 C 0.4109(5) 0.92437(18) 0.89072(19) 0.0131(8) Uani 1 1 d . .
C8 C -0.0323(6) 0.77659(19) 0.9699(2) 0.0191(9) Uani 1 1 d . .
H10 H -0.0880 0.7556 0.9995 0.023 Uiso 1 1 calc R U
C15 C -0.0113(5) 0.68270(19) 0.7856(2) 0.0185(9) Uani 1 1 d . .
H20 H 0.0080 0.6627 0.7442 0.022 Uiso 1 1 calc R U
C1 C 0.2426(5) 0.69775(19) 0.6712(2) 0.0150(9) Uani 1 1 d . .
C20 C 0.3538(6) 0.9804(2) 0.9220(3) 0.0278(11) Uani 1 1 d . .
H30 H 0.4497 1.0000 0.9484 0.042 Uiso 1 1 calc R U
H31 H 0.2746 0.9699 0.9506 0.042 Uiso 1 1 calc R U
H32 H 0.3006 1.0069 0.8869 0.042 Uiso 1 1 calc R U
C4 C 0.1230(6) 0.71421(19) 0.6103(2) 0.0175(9) Uani 1 1 d . .
C9 C -0.0272(6) 0.83763(19) 0.9719(2) 0.0181(9) Uani 1 1 d . .
H11 H -0.0819 0.8589 1.0015 0.022 Uiso 1 1 calc R U
C17 C -0.0625(7) 0.6333(2) 0.8292(3) 0.0303(12) Uani 1 1 d . .
H24 H -0.1442 0.6078 0.8022 0.045 Uiso 1 1 calc R U
H25 H -0.1109 0.6507 0.8651 0.045 Uiso 1 1 calc R U
H26 H 0.0351 0.6101 0.8480 0.045 Uiso 1 1 calc R U
C5 C -0.1555(6) 0.7395(2) 0.5676(2) 0.0255(11) Uani 1 1 d . .
H6 H -0.1645 0.7064 0.5364 0.038 Uiso 1 1 calc R U
H7 H -0.1268 0.7753 0.5456 0.038 Uiso 1 1 calc R U
H8 H -0.2615 0.7451 0.5823 0.038 Uiso 1 1 calc R U
C7 C 0.0431(5) 0.7465(2) 0.9254(2) 0.0163(9) Uani 1 1 d . .
H9 H 0.0423 0.7047 0.9261 0.020 Uiso 1 1 calc R U
F4 F 0.0588(3) 0.97721(13) 0.56591(13) 0.0289(7) Uani 1 1 d . .
C21 C 0.5440(6) 0.9429(2) 0.8505(2) 0.0274(11) Uani 1 1 d . .
H33 H 0.5836 0.9081 0.8298 0.041 Uiso 1 1 calc R U
H34 H 0.6368 0.9614 0.8801 0.041 Uiso 1 1 calc R U
H35 H 0.4963 0.9709 0.8160 0.041 Uiso 1 1 calc R U
C10 C 0.0598(5) 0.8668(2) 0.9294(2) 0.0164(9) Uani 1 1 d . .
H12 H 0.0692 0.9085 0.9323 0.020 Uiso 1 1 calc R U
N1 N 0.3673(4) 0.81746(15) 0.65573(17) 0.0122(7) Uani 1 1 d . .
C26 C 0.5306(5) 0.82547(19) 0.6606(2) 0.0156(9) Uani 1 1 d . .
H45 H 0.6023 0.8104 0.6985 0.019 Uiso 1 1 calc R U
C30 C 0.2678(5) 0.83990(19) 0.6027(2) 0.0158(9) Uani 1 1 d . .
H49 H 0.1516 0.8349 0.5989 0.019 Uiso 1 1 calc R U
C29 C 0.3274(6) 0.87016(19) 0.5529(2) 0.0187(9) Uani 1 1 d . .
H48 H 0.2533 0.8860 0.5162 0.022 Uiso 1 1 calc R U
C23 C -0.0195(6) 0.8861(2) 0.7335(2) 0.0242(10) Uani 1 1 d . .
H36 H -0.0952 0.9085 0.7001 0.036 Uiso 1 1 calc R U
H37 H -0.0835 0.8632 0.7605 0.036 Uiso 1 1 calc R U
H38 H 0.0468 0.8595 0.7112 0.036 Uiso 1 1 calc R U
C11 C 0.1341(5) 0.83738(18) 0.8825(2) 0.0128(8) Uani 1 1 d . .
C28 C 0.4952(6) 0.8768(2) 0.5578(2) 0.0187(10) Uani 1 1 d . .
H47 H 0.5395 0.8962 0.5239 0.022 Uiso 1 1 calc R U
C22 C 0.0959(5) 0.92892(18) 0.7782(2) 0.0152(9) Uani 1 1 d . .
C13 C 0.4861(6) 0.7101(2) 0.8950(2) 0.0229(10) Uani 1 1 d . .
H14 H 0.5357 0.7283 0.8598 0.034 Uiso 1 1 calc R U
H15 H 0.5660 0.6832 0.9208 0.034 Uiso 1 1 calc R U
H16 H 0.4560 0.7409 0.9242 0.034 Uiso 1 1 calc R U
C12 C 0.3317(5) 0.67605(18) 0.8642(2) 0.0157(9) Uani 1 1 d . .
H13 H 0.2806 0.6593 0.9009 0.019 Uiso 1 1 calc R U
C19 C 0.4884(6) 0.8823(2) 0.9453(2) 0.0271(11) Uani 1 1 d . .
H27 H 0.5843 0.9011 0.9727 0.041 Uiso 1 1 calc R U
H28 H 0.5240 0.8464 0.9254 0.041 Uiso 1 1 calc R U
H29 H 0.4067 0.8722 0.9730 0.041 Uiso 1 1 calc R U
C27 C 0.5990(5) 0.8546(2) 0.6132(2) 0.0188(10) Uani 1 1 d . .
H46 H 0.7154 0.8595 0.6183 0.023 Uiso 1 1 calc R U
C3 C 0.3940(6) 0.61087(19) 0.6327(2) 0.0227(10) Uani 1 1 d . .
H3 H 0.3122 0.6071 0.5918 0.034 Uiso 1 1 calc R U
H4 H 0.3601 0.5866 0.6675 0.034 Uiso 1 1 calc R U
H5 H 0.5022 0.5976 0.6247 0.034 Uiso 1 1 calc R U
C2 C 0.4057(6) 0.67538(19) 0.6549(2) 0.0188(9) Uani 1 1 d . .
H1 H 0.4936 0.6794 0.6945 0.023 Uiso 1 1 calc R U
H2 H 0.4370 0.6999 0.6192 0.023 Uiso 1 1 calc R U
C24 C -0.0116(6) 0.9682(2) 0.8138(2) 0.0270(11) Uani 1 1 d . .
H39 H -0.0826 0.9928 0.7812 0.041 Uiso 1 1 calc R U
H40 H 0.0595 0.9933 0.8458 0.041 Uiso 1 1 calc R U
H41 H -0.0806 0.9436 0.8371 0.041 Uiso 1 1 calc R U
Cl1 Cl 0.86720(17) 0.59212(6) 0.62161(7) 0.0349(3) Uani 1 1 d . .
Cl2 Cl 1.08670(15) 0.50345(6) 0.69214(6) 0.0356(3) Uani 1 1 d . .
C14 C 0.3751(7) 0.6252(2) 0.8218(2) 0.0298(12) Uani 1 1 d . .
H17 H 0.4504 0.5981 0.8495 0.045 Uiso 1 1 calc R U
H18 H 0.4289 0.6406 0.7864 0.045 Uiso 1 1 calc R U
H19 H 0.2738 0.6042 0.8023 0.045 Uiso 1 1 calc R U
C31 C 0.9571(6) 0.5227(2) 0.6165(2) 0.0242(10) Uani 1 1 d . .
H50 H 1.0228 0.5229 0.5805 0.029 Uiso 1 1 calc R U
H51 H 0.8687 0.4928 0.6055 0.029 Uiso 1 1 calc R U
C25 C 0.1904(6) 0.9663(2) 0.7349(2) 0.0262(11) Uani 1 1 d . .
H42 H 0.2521 0.9973 0.7620 0.039 Uiso 1 1 calc R U
H43 H 0.1117 0.9843 0.6988 0.039 Uiso 1 1 calc R U
H44 H 0.2677 0.9413 0.7162 0.039 Uiso 1 1 calc R U

loop_
_atom_site_aniso_label
_atom_site_aniso_U_11
_atom_site_aniso_U_22
_atom_site_aniso_U_33
_atom_site_aniso_U_23
_atom_site_aniso_U_13
_atom_site_aniso_U_12
Pd1 0.01210(14) 0.00980(13) 0.00810(12) -0.00099(13) 0.00254(9) -0.00064(14)
P1 0.0132(6) 0.0095(5) 0.0088(5) -0.0006(4) 0.0026(4) -0.0008(4)
P3 0.0148(6) 0.0132(5) 0.0133(5) 0.0009(4) 0.0032(4) -0.0015(4)
P2 0.0122(5) 0.0095(5) 0.0092(5) -0.0013(4) 0.0019(4) -0.0005(4)
O2 0.0185(17) 0.0274(18) 0.0160(16) -0.0012(13) -0.0001(12) 0.0034(13)
F1 0.0279(15) 0.0192(14) 0.0345(16) 0.0102(12) 0.0070(12) 0.0029(11)
C6 0.010(2) 0.016(2) 0.0115(19) -0.0015(16) 0.0008(15) 0.0017(16)
F3 0.0218(14) 0.0367(16) 0.0183(13) -0.0007(12) 0.0091(11) 0.0014(12)
F6 0.0349(17) 0.0165(14) 0.0344(17) 0.0062(12) 0.0059(13) -0.0027(12)
O3 0.0149(15) 0.0113(14) 0.0123(14) -0.0026(11) 0.0057(12) -0.0034(12)
F2 0.0180(14) 0.0246(14) 0.0260(14) -0.0029(11) -0.0032(11) -0.0010(11)
F5 0.0273(16) 0.0318(16) 0.0277(15) -0.0056(12) 0.0151(12) -0.0021(12)
O1 0.0258(19) 0.0304(19) 0.0146(16) 0.0001(13) 0.0034(14) -0.0022(15)
C16 0.014(2) 0.036(3) 0.027(3) 0.001(2) 0.002(2) -0.007(2)
C18 0.017(2) 0.014(2) 0.0075(18) 0.0004(15) -0.0006(16) -0.0033(17)
C8 0.022(3) 0.024(2) 0.014(2) 0.0031(18) 0.0090(17) -0.0011(19)
C15 0.020(2) 0.018(2) 0.017(2) -0.0047(18) 0.0036(17) -0.0094(19)
C1 0.016(2) 0.017(2) 0.011(2) -0.0034(16) 0.0012(16) 0.0001(17)
C20 0.026(3) 0.026(3) 0.030(3) -0.013(2) 0.002(2) -0.005(2)
C4 0.018(2) 0.015(2) 0.019(2) -0.0050(17) 0.0048(18) -0.0053(17)
C9 0.019(2) 0.021(2) 0.016(2) -0.0016(17) 0.0066(17) 0.0014(18)
C17 0.035(3) 0.027(3) 0.029(3) 0.000(2) 0.006(2) -0.019(2)
C5 0.023(3) 0.030(3) 0.020(2) -0.004(2) -0.0048(19) 0.007(2)
C7 0.019(2) 0.014(2) 0.016(2) 0.0001(17) 0.0046(17) -0.0027(18)
F4 0.0241(15) 0.0406(18) 0.0199(14) -0.0075(12) -0.0019(11) -0.0078(13)
C21 0.026(3) 0.036(3) 0.020(2) -0.007(2) 0.005(2) -0.018(2)
C10 0.016(2) 0.016(2) 0.017(2) -0.0018(17) 0.0043(17) 0.0020(17)
N1 0.0151(19) 0.0091(17) 0.0131(17) -0.0026(13) 0.0039(13) 0.0001(14)
C26 0.015(2) 0.018(2) 0.013(2) -0.0010(16) 0.0003(16) -0.0001(18)
C30 0.017(2) 0.017(2) 0.013(2) -0.0027(16) 0.0011(17) 0.0027(17)
C29 0.023(3) 0.018(2) 0.015(2) 0.0021(17) 0.0018(18) 0.0027(18)
C23 0.019(3) 0.021(2) 0.027(3) -0.0032(19) -0.0096(19) 0.0041(19)
C11 0.010(2) 0.015(2) 0.013(2) -0.0007(16) 0.0024(16) -0.0014(17)
C28 0.026(3) 0.014(2) 0.018(2) 0.0016(18) 0.0079(19) -0.0024(19)
C22 0.017(2) 0.012(2) 0.015(2) 0.0004(16) -0.0022(16) 0.0007(17)
C13 0.022(3) 0.028(3) 0.017(2) 0.002(2) -0.0006(19) 0.007(2)
C12 0.024(2) 0.013(2) 0.011(2) 0.0011(16) 0.0056(17) 0.0067(18)
C19 0.027(3) 0.024(3) 0.025(2) 0.007(2) -0.010(2) -0.004(2)
C27 0.011(2) 0.021(2) 0.024(2) -0.0016(18) 0.0039(17) -0.0048(18)
C3 0.028(3) 0.018(2) 0.023(2) 0.0002(19) 0.008(2) 0.003(2)
C2 0.022(2) 0.019(2) 0.015(2) -0.0056(17) 0.0031(18) 0.0000(19)
C24 0.028(3) 0.029(3) 0.021(2) -0.004(2) -0.002(2) 0.015(2)
Cl1 0.0408(8) 0.0228(6) 0.0409(7) -0.0037(5) 0.0063(6) 0.0010(6)
Cl2 0.0276(7) 0.0560(9) 0.0231(6) 0.0112(6) 0.0043(5) -0.0005(6)
C14 0.048(3) 0.021(3) 0.020(2) -0.0014(19) 0.002(2) 0.019(2)
C31 0.030(3) 0.025(3) 0.016(2) -0.0005(18) 0.0013(19) 0.006(2)
C25 0.027(3) 0.029(3) 0.020(2) 0.014(2) -0.0008(19) 0.000(2)

loop_
_atom_type_symbol
_atom_type_description
_atom_type_scat_dispersion_real
_atom_type_scat_dispersion_imag
_atom_type_scat_source
C C 0.0033 0.0016 'International Tables Vol C Tables 4.2.6.8 and 6.1.1.4'
H H 0.0000 0.0000 'International Tables Vol C Tables 4.2.6.8 and 6.1.1.4'
Cl Cl 0.1484 0.1585 'International Tables Vol C Tables 4.2.6.8 and 6.1.1.4'
F F 0.0171 0.0103 'International Tables Vol C Tables 4.2.6.8 and 6.1.1.4'
O O 0.0106 0.0060 'International Tables Vol C Tables 4.2.6.8 and 6.1.1.4'
P P 0.1023 0.0942 'International Tables Vol C Tables 4.2.6.8 and 6.1.1.4'
Pd Pd -0.9988 1.0072 'International Tables Vol C Tables 4.2.6.8 and 6.1.1.4'
N N 0.0061 0.0033 'International Tables Vol C Tables 4.2.6.8 and 6.1.1.4'

loop_
_geom_angle_atom_site_label_1
_geom_angle_atom_site_label_2
_geom_angle_atom_site_label_3
_geom_angle
C1 Pd1 O3 172.63(15)
C1 Pd1 N1 89.25(15)
O3 Pd1 N1 87.35(12)
C1 Pd1 P1 93.16(12)
O3 Pd1 P1 90.31(8)
N1 Pd1 P1 177.54(10)
C12 P1 C6 102.95(18)
C12 P1 C15 107.5(2)
C6 P1 C15 103.8(2)
C12 P1 Pd1 113.60(14)
C6 P1 Pd1 115.28(14)
C15 P1 Pd1 112.76(14)
F5 P3 F4 90.63(15)
F5 P3 F6 90.05(16)
F4 P3 F6 90.23(16)
F5 P3 F3 179.59(18)
F4 P3 F3 89.71(15)
F6 P3 F3 90.18(15)
F5 P3 F2 89.76(15)
F4 P3 F2 179.54(18)
F6 P3 F2 90.02(15)
F3 P3 F2 89.91(15)
F5 P3 F1 90.12(16)
F4 P3 F1 90.48(16)
F6 P3 F1 179.27(18)
F3 P3 F1 89.65(15)
F2 P3 F1 89.27(15)
O3 P2 C11 111.02(17)
O3 P2 C22 110.13(18)
C11 P2 C22 107.1(2)
O3 P2 C18 104.81(18)
C11 P2 C18 108.74(19)
C22 P2 C18 115.03(19)
C4 O2 C5 115.6(4)
C7 C6 C11 117.8(4)
C7 C6 P1 113.8(3)
C11 C6 P1 128.2(3)
P2 O3 Pd1 132.28(17)
C19 C18 C20 109.4(4)
C19 C18 C21 108.8(4)
C20 C18 C21 107.2(4)
C19 C18 P2 107.4(3)
C20 C18 P2 116.6(3)
C21 C18 P2 107.2(3)
C7 C8 C9 120.1(4)
C16 C15 C17 110.9(4)
C16 C15 P1 109.1(3)
C17 C15 P1 119.9(3)
C4 C1 C2 111.9(4)
C4 C1 Pd1 107.3(3)
C2 C1 Pd1 111.7(3)
O1 C4 O2 121.8(4)
O1 C4 C1 126.4(4)
O2 C4 C1 111.7(4)
C8 C9 C10 118.4(4)
C8 C7 C6 122.3(4)
C9 C10 C11 122.6(4)
C30 N1 C26 117.8(4)
C30 N1 Pd1 122.9(3)
C26 N1 Pd1 119.3(3)
N1 C26 C27 122.8(4)
N1 C30 C29 122.7(4)
C28 C29 C30 118.8(4)
C10 C11 C6 118.6(4)
C10 C11 P2 116.3(3)
C6 C11 P2 125.0(3)
C29 C28 C27 118.8(4)
C24 C22 C25 110.3(4)
C24 C22 C23 107.8(4)
C25 C22 C23 109.0(4)
C24 C22 P2 115.1(3)
C25 C22 P2 108.0(3)
C23 C22 P2 106.4(3)
C13 C12 C14 111.0(4)
C13 C12 P1 110.1(3)
C14 C12 P1 111.0(3)
C26 C27 C28 119.0(4)
C1 C2 C3 111.9(4)
Cl1 C31 Cl2 111.3(3)

loop_
_geom_bond_atom_site_label_1
_geom_bond_atom_site_label_2
_geom_bond_distance
Pd1 C1 2.072(4)
Pd1 O3 2.100(3)
Pd1 N1 2.118(3)
Pd1 P1 2.2594(10)
P1 C12 1.843(4)
P1 C6 1.851(4)
P1 C15 1.862(4)
P3 F5 1.596(3)
P3 F4 1.596(3)
P3 F6 1.598(3)
P3 F3 1.604(3)
P3 F2 1.605(3)
P3 F1 1.607(3)
P2 O3 1.511(3)
P2 C11 1.817(4)
P2 C22 1.861(4)
P2 C18 1.868(4)
O2 C4 1.354(5)
O2 C5 1.444(5)
C6 C7 1.409(6)
C6 C11 1.412(6)
O1 C4 1.209(5)
C16 C15 1.531(7)
C18 C19 1.523(6)
C18 C20 1.535(6)
C18 C21 1.540(6)
C8 C7 1.374(6)
C8 C9 1.388(6)
C15 C17 1.539(6)
C1 C4 1.492(6)
C1 C2 1.524(6)
C9 C10 1.390(6)
C10 C11 1.398(6)
N1 C30 1.339(5)
N1 C26 1.339(5)
C26 C27 1.377(6)
C30 C29 1.390(6)
C29 C28 1.372(7)
C23 C22 1.541(6)
C28 C27 1.387(6)
C22 C24 1.529(6)
C22 C25 1.536(6)
C13 C12 1.524(7)
C12 C14 1.526(6)
C3 C2 1.533(6)
Cl1 C31 1.752(5)
Cl2 C31 1.772(5)

loop_
_geom_hbond_atom_site_label_D
_geom_hbond_atom_site_label_H
_geom_hbond_atom_site_label_A
_geom_hbond_distance_DH
_geom_hbond_distance_HA
_geom_hbond_distance_DA
_geom_hbond_angle_DHA
_geom_hbond_site_symmetry_A
C16 H23 O2 0.98 2.57 3.205(6) 122.3 .
C21 H35 Cl2 0.98 2.87 3.601(5) 132.3 3_455
C10 H12 F6 0.95 2.52 3.153(5) 124.5 2_575
C30 H49 F1 0.95 2.50 3.203(5) 131.3 .
C29 H48 F3 0.95 2.46 3.346(5) 156.2 .
C12 H13 F2 1.00 2.63 3.458(5) 140.3 4_565
C27 H46 F1 0.95 2.64 3.365(5) 133.6 1_655
C14 H17 F3 0.98 2.44 3.283(6) 143.8 4_565
C31 H50 F5 0.99 2.47 3.241(6) 134.3 3_645
C31 H51 F4 0.99 2.55 3.410(6) 144.7 3_545

loop_
_geom_torsion_atom_site_label_1
_geom_torsion_atom_site_label_2
_geom_torsion_atom_site_label_3
_geom_torsion_atom_site_label_4
_geom_torsion
C12 P1 C6 C7 -63.1(4)
C15 P1 C6 C7 48.9(4)
Pd1 P1 C6 C7 172.6(3)
C12 P1 C6 C11 122.3(4)
C15 P1 C6 C11 -125.7(4)
Pd1 P1 C6 C11 -1.9(4)
C11 P2 O3 Pd1 47.0(3)
C22 P2 O3 Pd1 -71.5(3)
C18 P2 O3 Pd1 164.3(2)
O3 P2 C18 C19 -76.5(3)
C11 P2 C18 C19 42.3(4)
C22 P2 C18 C19 162.4(3)
O3 P2 C18 C20 160.3(3)
C11 P2 C18 C20 -80.9(4)
C22 P2 C18 C20 39.2(4)
O3 P2 C18 C21 40.2(3)
C11 P2 C18 C21 159.0(3)
C22 P2 C18 C21 -80.9(4)
C12 P1 C15 C16 163.1(3)
C6 P1 C15 C16 54.5(3)
Pd1 P1 C15 C16 -70.9(3)
C12 P1 C15 C17 33.6(4)
C6 P1 C15 C17 -75.0(4)
Pd1 P1 C15 C17 159.6(3)
C5 O2 C4 O1 5.4(6)
C5 O2 C4 C1 -175.8(4)
C2 C1 C4 O1 -8.9(6)
Pd1 C1 C4 O1 113.9(4)
C2 C1 C4 O2 172.3(4)
Pd1 C1 C4 O2 -64.8(4)
C7 C8 C9 C10 -2.0(7)
C9 C8 C7 C6 -2.6(7)
C11 C6 C7 C8 5.5(7)
P1 C6 C7 C8 -169.6(4)
C8 C9 C10 C11 3.7(7)
C30 N1 C26 C27 -1.1(6)
Pd1 N1 C26 C27 179.6(3)
C26 N1 C30 C29 0.7(6)
Pd1 N1 C30 C29 179.9(3)
N1 C30 C29 C28 0.8(7)
C9 C10 C11 C6 -0.7(7)
C9 C10 C11 P2 -177.8(3)
C7 C6 C11 C10 -3.8(6)
P1 C6 C11 C10 170.6(3)
C7 C6 C11 P2 173.0(3)
P1 C6 C11 P2 -12.6(6)
O3 P2 C11 C10 171.2(3)
C22 P2 C11 C10 -68.5(4)
C18 P2 C11 C10 56.4(4)
O3 P2 C11 C6 -5.6(4)
C22 P2 C11 C6 114.6(4)
C18 P2 C11 C6 -120.4(4)
C30 C29 C28 C27 -1.9(7)
O3 P2 C22 C24 178.7(3)
C11 P2 C22 C24 57.8(4)
C18 P2 C22 C24 -63.2(4)
O3 P2 C22 C25 -57.6(3)
C11 P2 C22 C25 -178.5(3)
C18 P2 C22 C25 60.5(4)
O3 P2 C22 C23 59.3(3)
C11 P2 C22 C23 -61.6(3)
C18 P2 C22 C23 177.4(3)
C6 P1 C12 C13 -65.8(3)
C15 P1 C12 C13 -175.0(3)
Pd1 P1 C12 C13 59.6(3)
C6 P1 C12 C14 170.9(3)
C15 P1 C12 C14 61.7(4)
Pd1 P1 C12 C14 -63.8(4)
N1 C26 C27 C28 0.0(7)
C29 C28 C27 C26 1.6(7)
C4 C1 C2 C3 -80.3(5)
Pd1 C1 C2 C3 159.3(3)
